data_7712683
loop_
_publ_author_name
'Mikata, Yuji'
'Tanaka, Marin'
'Yasuda, Saori'
'Tsuruta, Aya'
'Hagiwara, Taeka'
'Konno, Hideo'
'Matsuo, Takashi'

_publ_section_title
;
 Effect of methoxy substituents on fluorescent Zn2+/Cd2+ selectivity of
 bisquinoline derivatives with a N,N&#x2019;-dimethylalkanediamine
 skeleton
;
_journal_name_full 'Dalton Transactions'
_journal_paper_doi 10.1039/D3DT00597F
_journal_year 2023
_chemical_absolute_configuration 'CHOOSE rm ad rmad syn or unk'
_chemical_formula_moiety 'C24 H26 Cl2 N4 O4 Zn'
_chemical_formula_sum 'C24 H26 Cl2 N4 O4 Zn'
_chemical_formula_weight 570.78
_space_group_crystal_system trigonal
_space_group_IT_number 161
_space_group_name_Hall 'R 3 -2"c'
_space_group_name_H-M_alt 'R 3 c :H'
_atom_sites_solution_hydrogens geom
_atom_sites_solution_primary direct
_atom_sites_solution_secondary difmap
_audit_update_record
;
2023-02-17 deposited with the CCDC.	2023-03-28 downloaded from the CCDC.
;
_cell_angle_alpha 90.0000
_cell_angle_beta 90.0000
_cell_angle_gamma 120.0000
_cell_formula_units_Z 18
_cell_length_a 30.1327(13)
_cell_length_b 30.1327(13)
_cell_length_c 14.7905(7)
_cell_measurement_reflns_used 12592
_cell_measurement_temperature 153
_cell_measurement_theta_max 30.70
_cell_measurement_theta_min 2.70
_cell_volume 11630.3(9)
_computing_cell_refinement 'CrystalClear-SM Expert 2.0 r16'
_computing_data_collection 'CrystalClear-SM Expert 2.0 r16 (Rigaku, 2014)'
_computing_data_reduction 'CrystalClear-SM Expert 2.0 r16'
_computing_molecular_graphics 'CrystalStructure 4.3'
_computing_publication_material 'CrystalStructure 4.3 (Rigaku, 2019)'
_computing_structure_refinement 'SHELXL Version 2016/6 (Sheldrick, 2008)'
_computing_structure_solution 'Il Milione (Burla, et al., 2007)'
_diffrn_ambient_temperature 153
_diffrn_detector_area_resol_mean 7.111
_diffrn_measured_fraction_theta_full 0.999
_diffrn_measured_fraction_theta_max 0.999
_diffrn_measurement_device_type 'Rigaku Saturn724'
_diffrn_measurement_method \w
_diffrn_radiation_type 'Mo K\a'
_diffrn_radiation_wavelength 0.71075
_diffrn_reflns_av_R_equivalents 0.0371
_diffrn_reflns_av_unetI/netI 0.0241
_diffrn_reflns_Laue_measured_fraction_full 0.999
_diffrn_reflns_Laue_measured_fraction_max 0.999
_diffrn_reflns_limit_h_max 39
_diffrn_reflns_limit_h_min -39
_diffrn_reflns_limit_k_max 39
_diffrn_reflns_limit_k_min -39
_diffrn_reflns_limit_l_max 18
_diffrn_reflns_limit_l_min -19
_diffrn_reflns_number 39478
_diffrn_reflns_point_group_measured_fraction_full 0.999
_diffrn_reflns_point_group_measured_fraction_max 0.998
_diffrn_reflns_theta_full 25.242
_diffrn_reflns_theta_max 27.498
_diffrn_reflns_theta_min 2.704
_diffrn_standards_number 0
_exptl_absorpt_coefficient_mu 1.194
_exptl_absorpt_correction_T_max 0.942
_exptl_absorpt_correction_T_min 0.821
_exptl_absorpt_correction_type multi-scan
_exptl_absorpt_process_details 'REQAB (Rigaku, 1998)'
_exptl_crystal_colour colorless
_exptl_crystal_density_diffrn 1.467
_exptl_crystal_density_method 'not measured'
_exptl_crystal_description prism
_exptl_crystal_F_000 5292.00
_exptl_crystal_size_max 0.300
_exptl_crystal_size_mid 0.050
_exptl_crystal_size_min 0.050
_refine_diff_density_max 0.24
_refine_diff_density_min -0.21
_refine_ls_abs_structure_details
;
 Flack x determined using 2688 quotients [(I+)-(I-)]/[(I+)+(I-)]
 (Parsons, Flack and Wagner, Acta Cryst. B69 (2013) 249-259).
;
_refine_ls_abs_structure_Flack 0.028(4)
_refine_ls_extinction_method none
_refine_ls_goodness_of_fit_ref 1.098
_refine_ls_hydrogen_treatment constr
_refine_ls_number_parameters 318
_refine_ls_number_reflns 5925
_refine_ls_number_restraints 1
_refine_ls_R_factor_all 0.0263
_refine_ls_R_factor_gt 0.0248
_refine_ls_shift/su_max 0.001
_refine_ls_structure_factor_coef Fsqd
_refine_ls_weighting_details 'w = 1/[\s^2^(Fo^2^)+(0.0297P)^2^+2.6963P] where P=(Fo^2^+2Fc^2^)/3'
_refine_ls_weighting_scheme calc
_refine_ls_wR_factor_gt 0.0544
_refine_ls_wR_factor_ref 0.0559
_reflns_Friedel_coverage 0.992
_reflns_Friedel_fraction_full 0.998
_reflns_Friedel_fraction_max 0.997
_reflns_number_gt 5688
_reflns_number_total 5925
_reflns_threshold_expression F^2^>2.0\s(F^2^)
_cod_data_source_file d3dt00597f2.cif
_cod_data_source_block BQDMEN-ZnCl2-NaClO4-220630S
_cod_original_sg_symbol_H-M 'R 3 c:H'
_cod_database_code 7712683

loop_
_space_group_symop_operation_xyz
'x, y, z'
'-y, x-y, z'
'-x+y, -x, z'
'-y, -x, z+1/2'
'x, x-y, z+1/2'
'-x+y, y, z+1/2'
'x+2/3, y+1/3, z+1/3'
'-y+2/3, x-y+1/3, z+1/3'
'-x+y+2/3, -x+1/3, z+1/3'
'-y+2/3, -x+1/3, z+5/6'
'x+2/3, x-y+1/3, z+5/6'
'-x+y+2/3, y+1/3, z+5/6'
'x+1/3, y+2/3, z+2/3'
'-y+1/3, x-y+2/3, z+2/3'
'-x+y+1/3, -x+2/3, z+2/3'
'-y+1/3, -x+2/3, z+7/6'
'x+1/3, x-y+2/3, z+7/6'
'-x+y+1/3, y+2/3, z+7/6'

loop_
_atom_site_label
_atom_site_type_symbol
_atom_site_fract_x
_atom_site_fract_y
_atom_site_fract_z
_atom_site_U_iso_or_equiv
_atom_site_adp_type
_atom_site_occupancy
_atom_site_site_symmetry_order
_atom_site_calc_flag
_atom_site_refinement_flags_posn
_atom_site_refinement_flags_adp
_atom_site_refinement_flags_occupancy
_atom_site_disorder_assembly
_atom_site_disorder_group
Zn1 Zn 0.60730(2) 0.50499(2) 0.91598(2) 0.02476(8) Uani 1 1 d . . . . .
Cl1 Cl 0.58934(3) 0.51148(3) 0.76970(4) 0.03293(16) Uani 1 1 d . . . . .
Cl2 Cl 0.51479(3) 0.32554(2) 0.83601(5) 0.02777(14) Uani 1 1 d . . . . .
O1 O 0.52306(8) 0.37692(8) 0.83787(14) 0.0346(5) Uani 1 1 d . . . . .
O2 O 0.46063(8) 0.28974(8) 0.83333(17) 0.0393(5) Uani 1 1 d . . . . .
O3 O 0.53894(9) 0.31886(9) 0.75727(16) 0.0422(5) Uani 1 1 d . . . . .
O4 O 0.53615(9) 0.31697(8) 0.91648(16) 0.0443(6) Uani 1 1 d . . . . .
N1 N 0.59308(9) 0.45923(9) 1.03438(16) 0.0271(5) Uani 1 1 d . . . . .
N2 N 0.66276(9) 0.47964(10) 0.88846(18) 0.0325(5) Uani 1 1 d . . . . .
N3 N 0.53495(8) 0.49671(9) 0.97044(15) 0.0259(5) Uani 1 1 d . . . . .
N4 N 0.67681(8) 0.57373(9) 0.94280(16) 0.0274(5) Uani 1 1 d . . . . .
C1 C 0.62054(11) 0.43000(12) 1.0256(2) 0.0340(6) Uani 1 1 d . . . . .
H1A H 0.599433 0.398232 0.990637 0.041 Uiso 1 1 calc R U . . .
H1B H 0.626753 0.420306 1.086315 0.041 Uiso 1 1 calc R U . . .
C2 C 0.67146(11) 0.46321(12) 0.9776(2) 0.0345(6) Uani 1 1 d . . . . .
H2A H 0.693432 0.493719 1.014917 0.041 Uiso 1 1 calc R U . . .
H2B H 0.689437 0.443539 0.969500 0.041 Uiso 1 1 calc R U . . .
C3 C 0.53711(10) 0.42522(11) 1.0399(2) 0.0288(6) Uani 1 1 d . . . . .
H3A H 0.527722 0.410321 1.101375 0.035 Uiso 1 1 calc R U . . .
H3B H 0.526200 0.396752 0.996223 0.035 Uiso 1 1 calc R U . . .
C4 C 0.50996(10) 0.45452(11) 1.01949(18) 0.0262(5) Uani 1 1 d . . . . .
C5 C 0.45991(11) 0.43642(11) 1.05243(19) 0.0307(6) Uani 1 1 d . . . . .
H5 H 0.442933 0.405368 1.085817 0.037 Uiso 1 1 calc R U . . .
C6 C 0.43620(11) 0.46397(13) 1.0358(2) 0.0325(6) Uani 1 1 d . . . . .
H6 H 0.402487 0.452253 1.057679 0.039 Uiso 1 1 calc R U . . .
C7 C 0.44065(11) 0.54175(14) 0.9694(2) 0.0367(7) Uani 1 1 d . . . . .
H7 H 0.407663 0.532302 0.992414 0.044 Uiso 1 1 calc R U . . .
C8 C 0.46710(13) 0.58587(14) 0.9204(2) 0.0389(7) Uani 1 1 d . . . . .
H8 H 0.452531 0.607064 0.910487 0.047 Uiso 1 1 calc R U . . .
C9 C 0.51576(13) 0.60022(13) 0.8845(2) 0.0371(7) Uani 1 1 d . . . . .
H9 H 0.533574 0.630600 0.849544 0.045 Uiso 1 1 calc R U . . .
C10 C 0.53751(11) 0.57006(12) 0.9003(2) 0.0325(6) Uani 1 1 d . . . . .
H10 H 0.570268 0.579784 0.875799 0.039 Uiso 1 1 calc R U . . .
C11 C 0.51169(10) 0.52513(11) 0.95220(18) 0.0278(6) Uani 1 1 d . . . . .
C12 C 0.46192(10) 0.51005(12) 0.98602(18) 0.0294(6) Uani 1 1 d . . . . .
C13 C 0.61066(12) 0.49198(12) 1.1164(2) 0.0344(6) Uani 1 1 d . . . . .
H13A H 0.602114 0.470273 1.170275 0.041 Uiso 1 1 calc R U . . .
H13B H 0.593628 0.512406 1.119718 0.041 Uiso 1 1 calc R U . . .
H13C H 0.647843 0.514886 1.113405 0.041 Uiso 1 1 calc R U . . .
C14 C 0.70854(11) 0.52646(12) 0.8568(2) 0.0378(7) Uani 1 1 d . . . . .
H14A H 0.705228 0.530333 0.791037 0.045 Uiso 1 1 calc R U . . .
H14B H 0.739028 0.522696 0.866110 0.045 Uiso 1 1 calc R U . . .
C15 C 0.71680(11) 0.57409(11) 0.9042(2) 0.0309(6) Uani 1 1 d . . . . .
C16 C 0.76622(11) 0.61795(12) 0.9030(2) 0.0347(7) Uani 1 1 d . . . . .
H16 H 0.794272 0.616091 0.877929 0.042 Uiso 1 1 calc R U . . .
C17 C 0.77342(11) 0.66269(12) 0.9378(2) 0.0349(7) Uani 1 1 d . . . . .
H17 H 0.806286 0.692647 0.935868 0.042 Uiso 1 1 calc R U . . .
C18 C 0.73524(13) 0.70970(12) 1.0121(2) 0.0407(8) Uani 1 1 d . . . . .
H18 H 0.767146 0.740780 1.009392 0.049 Uiso 1 1 calc R U . . .
C19 C 0.69382(14) 0.70953(12) 1.0495(2) 0.0417(8) Uani 1 1 d . . . . .
H19 H 0.696469 0.740692 1.069691 0.050 Uiso 1 1 calc R U . . .
C20 C 0.64723(14) 0.66330(13) 1.0583(2) 0.0398(7) Uani 1 1 d . . . . .
H20 H 0.619025 0.663112 1.087324 0.048 Uiso 1 1 calc R U . . .
C21 C 0.64207(12) 0.61856(11) 1.0253(2) 0.0320(6) Uani 1 1 d . . . . .
H21 H 0.610408 0.587516 1.031903 0.038 Uiso 1 1 calc R U . . .
C22 C 0.68363(10) 0.61829(10) 0.98158(19) 0.0273(6) Uani 1 1 d . . . . .
C23 C 0.73130(11) 0.66427(11) 0.9772(2) 0.0318(6) Uani 1 1 d . . . . .
C24 C 0.64939(13) 0.43890(13) 0.8204(3) 0.0431(8) Uani 1 1 d . . . . .
H24A H 0.638099 0.447818 0.764626 0.052 Uiso 1 1 calc R U . . .
H24B H 0.621693 0.406328 0.843811 0.052 Uiso 1 1 calc R U . . .
H24C H 0.679512 0.435567 0.807753 0.052 Uiso 1 1 calc R U . . .

loop_
_atom_site_aniso_label
_atom_site_aniso_U_11
_atom_site_aniso_U_22
_atom_site_aniso_U_33
_atom_site_aniso_U_23
_atom_site_aniso_U_13
_atom_site_aniso_U_12
Zn1 0.02055(14) 0.02996(16) 0.02304(14) -0.00280(12) 0.00079(12) 0.01209(13)
Cl1 0.0388(4) 0.0338(3) 0.0226(3) -0.0002(3) 0.0016(3) 0.0155(3)
Cl2 0.0289(3) 0.0242(3) 0.0301(3) 0.0007(2) -0.0022(3) 0.0131(3)
O1 0.0471(12) 0.0255(10) 0.0344(11) 0.0011(8) -0.0008(9) 0.0206(9)
O2 0.0289(11) 0.0335(11) 0.0506(13) -0.0034(10) -0.0026(10) 0.0120(9)
O3 0.0464(13) 0.0402(12) 0.0435(13) -0.0046(10) 0.0057(10) 0.0243(11)
O4 0.0506(14) 0.0335(11) 0.0445(13) 0.0053(10) -0.0146(11) 0.0178(11)
N1 0.0258(11) 0.0298(12) 0.0271(12) -0.0035(9) 0.0001(9) 0.0148(10)
N2 0.0239(11) 0.0321(13) 0.0396(14) -0.0092(11) 0.0020(10) 0.0127(10)
N3 0.0229(11) 0.0348(12) 0.0196(11) 0.0003(9) 0.0005(9) 0.0142(10)
N4 0.0219(11) 0.0274(12) 0.0311(12) -0.0050(9) -0.0020(9) 0.0109(9)
C1 0.0318(15) 0.0340(15) 0.0421(17) -0.0041(13) -0.0034(13) 0.0209(13)
C2 0.0286(14) 0.0340(15) 0.0469(18) -0.0056(13) -0.0023(13) 0.0201(12)
C3 0.0266(13) 0.0319(14) 0.0280(14) 0.0004(11) 0.0044(11) 0.0146(12)
C4 0.0242(13) 0.0352(15) 0.0183(12) -0.0042(11) -0.0020(10) 0.0141(12)
C5 0.0254(13) 0.0380(15) 0.0239(13) 0.0029(11) 0.0041(11) 0.0124(12)
C6 0.0226(13) 0.0470(17) 0.0254(14) 0.0007(12) 0.0009(11) 0.0155(13)
C7 0.0291(15) 0.059(2) 0.0292(15) 0.0009(14) -0.0008(12) 0.0269(15)
C8 0.0390(17) 0.054(2) 0.0357(17) 0.0025(14) -0.0011(13) 0.0324(16)
C9 0.0381(17) 0.0434(18) 0.0342(17) 0.0093(13) 0.0041(13) 0.0236(15)
C10 0.0268(14) 0.0412(17) 0.0307(15) 0.0040(12) 0.0047(11) 0.0179(13)
C11 0.0235(13) 0.0393(15) 0.0218(13) -0.0001(11) -0.0015(10) 0.0165(12)
C12 0.0254(13) 0.0405(16) 0.0222(13) -0.0021(11) -0.0017(11) 0.0166(12)
C13 0.0390(16) 0.0445(17) 0.0237(14) -0.0078(13) -0.0074(12) 0.0238(14)
C14 0.0259(14) 0.0395(17) 0.0492(19) -0.0071(14) 0.0083(13) 0.0172(13)
C15 0.0246(14) 0.0329(15) 0.0341(16) 0.0007(12) 0.0020(11) 0.0137(12)
C16 0.0230(13) 0.0392(16) 0.0394(17) 0.0052(13) 0.0020(12) 0.0137(12)
C17 0.0242(13) 0.0360(16) 0.0350(16) 0.0063(13) -0.0041(12) 0.0080(12)
C18 0.0454(18) 0.0264(14) 0.0390(18) -0.0009(13) -0.0094(14) 0.0095(14)
C19 0.057(2) 0.0307(16) 0.0383(18) -0.0092(13) -0.0086(15) 0.0227(15)
C20 0.0488(18) 0.0392(17) 0.0375(17) -0.0100(14) -0.0044(14) 0.0266(15)
C21 0.0324(15) 0.0300(14) 0.0347(16) -0.0045(12) -0.0030(12) 0.0164(12)
C22 0.0275(14) 0.0264(13) 0.0274(14) -0.0021(11) -0.0035(11) 0.0132(12)
C23 0.0326(15) 0.0267(14) 0.0296(15) 0.0007(11) -0.0074(12) 0.0100(12)
C24 0.0354(16) 0.0385(17) 0.052(2) -0.0169(15) 0.0059(15) 0.0157(14)

loop_
_atom_type_symbol
_atom_type_description
_atom_type_scat_dispersion_real
_atom_type_scat_dispersion_imag
_atom_type_scat_source
C C 0.0033 0.0016
;
International Tables for Crystallography
(Vol. C, Tables 4.2.6.8 and 6.1.1.4)
;
H H 0.0000 0.0000
;
International Tables for Crystallography
(Vol. C, Table 6.1.1.4)
;
Cl Cl 0.1484 0.1585
;
International Tables for Crystallography
(Vol. C, Tables 4.2.6.8 and 6.1.1.4)
;
N N 0.0061 0.0033
;
International Tables for Crystallography
(Vol. C, Tables 4.2.6.8 and 6.1.1.4)
;
O O 0.0106 0.0060
;
International Tables for Crystallography
(Vol. C, Tables 4.2.6.8 and 6.1.1.4)
;
Zn Zn 0.2839 1.4301
;
International Tables for Crystallography
(Vol. C, Tables 4.2.6.8 and 6.1.1.4)
;

loop_
_geom_angle_atom_site_label_1
_geom_angle_atom_site_label_2
_geom_angle_atom_site_label_3
_geom_angle
_geom_angle_site_symmetry_1
_geom_angle_site_symmetry_3
_geom_angle_publ_flag
N4 Zn1 N1 104.98(9) . . ?
N4 Zn1 N2 79.77(9) . . ?
N1 Zn1 N2 82.48(9) . . ?
N4 Zn1 N3 118.51(9) . . ?
N1 Zn1 N3 76.17(8) . . ?
N2 Zn1 N3 154.77(9) . . ?
N4 Zn1 Cl1 104.87(7) . . ?
N1 Zn1 Cl1 149.38(7) . . ?
N2 Zn1 Cl1 96.28(7) . . ?
N3 Zn1 Cl1 95.33(6) . . ?
O4 Cl2 O2 109.29(14) . . ?
O4 Cl2 O3 109.99(15) . . ?
O2 Cl2 O3 109.64(14) . . ?
O4 Cl2 O1 108.98(13) . . ?
O2 Cl2 O1 109.16(13) . . ?
O3 Cl2 O1 109.75(13) . . ?
C3 N1 C13 108.7(2) . . ?
C3 N1 C1 112.1(2) . . ?
C13 N1 C1 110.2(2) . . ?
C3 N1 Zn1 106.57(17) . . ?
C13 N1 Zn1 110.57(18) . . ?
C1 N1 Zn1 108.68(18) . . ?
C14 N2 C2 111.5(2) . . ?
C14 N2 C24 108.3(2) . . ?
C2 N2 C24 110.5(3) . . ?
C14 N2 Zn1 103.72(18) . . ?
C2 N2 Zn1 104.17(17) . . ?
C24 N2 Zn1 118.4(2) . . ?
C4 N3 C11 118.8(2) . . ?
C4 N3 Zn1 111.25(18) . . ?
C11 N3 Zn1 129.48(18) . . ?
C15 N4 C22 118.6(2) . . ?
C15 N4 Zn1 112.13(19) . . ?
C22 N4 Zn1 128.53(18) . . ?
N1 C1 C2 109.1(2) . . ?
N1 C1 H1A 109.9 . . ?
C2 C1 H1A 109.9 . . ?
N1 C1 H1B 109.9 . . ?
C2 C1 H1B 109.9 . . ?
H1A C1 H1B 108.3 . . ?
N2 C2 C1 110.3(2) . . ?
N2 C2 H2A 109.6 . . ?
C1 C2 H2A 109.6 . . ?
N2 C2 H2B 109.6 . . ?
C1 C2 H2B 109.6 . . ?
H2A C2 H2B 108.1 . . ?
N1 C3 C4 110.5(2) . . ?
N1 C3 H3A 109.6 . . ?
C4 C3 H3A 109.6 . . ?
N1 C3 H3B 109.6 . . ?
C4 C3 H3B 109.6 . . ?
H3A C3 H3B 108.1 . . ?
N3 C4 C5 123.1(3) . . ?
N3 C4 C3 117.3(2) . . ?
C5 C4 C3 119.6(3) . . ?
C6 C5 C4 119.2(3) . . ?
C6 C5 H5 120.4 . . ?
C4 C5 H5 120.4 . . ?
C5 C6 C12 119.8(3) . . ?
C5 C6 H6 120.1 . . ?
C12 C6 H6 120.1 . . ?
C8 C7 C12 120.6(3) . . ?
C8 C7 H7 119.7 . . ?
C12 C7 H7 119.7 . . ?
C7 C8 C9 120.6(3) . . ?
C7 C8 H8 119.7 . . ?
C9 C8 H8 119.7 . . ?
C10 C9 C8 119.9(3) . . ?
C10 C9 H9 120.1 . . ?
C8 C9 H9 120.1 . . ?
C9 C10 C11 120.7(3) . . ?
C9 C10 H10 119.7 . . ?
C11 C10 H10 119.7 . . ?
N3 C11 C10 119.8(2) . . ?
N3 C11 C12 121.0(3) . . ?
C10 C11 C12 119.1(3) . . ?
C6 C12 C7 123.0(3) . . ?
C6 C12 C11 118.0(3) . . ?
C7 C12 C11 119.0(3) . . ?
N1 C13 H13A 109.5 . . ?
N1 C13 H13B 109.5 . . ?
H13A C13 H13B 109.5 . . ?
N1 C13 H13C 109.5 . . ?
H13A C13 H13C 109.5 . . ?
H13B C13 H13C 109.5 . . ?
N2 C14 C15 113.3(2) . . ?
N2 C14 H14A 108.9 . . ?
C15 C14 H14A 108.9 . . ?
N2 C14 H14B 108.9 . . ?
C15 C14 H14B 108.9 . . ?
H14A C14 H14B 107.7 . . ?
N4 C15 C16 122.7(3) . . ?
N4 C15 C14 118.5(2) . . ?
C16 C15 C14 118.8(3) . . ?
C17 C16 C15 119.7(3) . . ?
C17 C16 H16 120.2 . . ?
C15 C16 H16 120.2 . . ?
C16 C17 C23 119.2(3) . . ?
C16 C17 H17 120.4 . . ?
C23 C17 H17 120.4 . . ?
C19 C18 C23 120.8(3) . . ?
C19 C18 H18 119.6 . . ?
C23 C18 H18 119.6 . . ?
C18 C19 C20 120.0(3) . . ?
C18 C19 H19 120.0 . . ?
C20 C19 H19 120.0 . . ?
C21 C20 C19 120.6(3) . . ?
C21 C20 H20 119.7 . . ?
C19 C20 H20 119.7 . . ?
C20 C21 C22 120.3(3) . . ?
C20 C21 H21 119.8 . . ?
C22 C21 H21 119.8 . . ?
N4 C22 C23 121.3(3) . . ?
N4 C22 C21 119.7(2) . . ?
C23 C22 C21 119.0(3) . . ?
C18 C23 C22 119.1(3) . . ?
C18 C23 C17 122.7(3) . . ?
C22 C23 C17 118.3(3) . . ?
N2 C24 H24A 109.5 . . ?
N2 C24 H24B 109.5 . . ?
H24A C24 H24B 109.5 . . ?
N2 C24 H24C 109.5 . . ?
H24A C24 H24C 109.5 . . ?
H24B C24 H24C 109.5 . . ?

loop_
_geom_bond_atom_site_label_1
_geom_bond_atom_site_label_2
_geom_bond_distance
_geom_bond_site_symmetry_2
_geom_bond_publ_flag
Zn1 N4 2.120(2) . ?
Zn1 N1 2.136(2) . ?
Zn1 N2 2.195(2) . ?
Zn1 N3 2.218(2) . ?
Zn1 Cl1 2.2622(7) . ?
Cl2 O4 1.437(2) . ?
Cl2 O2 1.438(2) . ?
Cl2 O3 1.440(2) . ?
Cl2 O1 1.440(2) . ?
N1 C3 1.474(3) . ?
N1 C13 1.485(4) . ?
N1 C1 1.485(4) . ?
N2 C14 1.472(4) . ?
N2 C2 1.477(4) . ?
N2 C24 1.479(4) . ?
N3 C4 1.324(4) . ?
N3 C11 1.378(4) . ?
N4 C15 1.328(4) . ?
N4 C22 1.378(4) . ?
C1 C2 1.525(4) . ?
C1 H1A 0.9900 . ?
C1 H1B 0.9900 . ?
C2 H2A 0.9900 . ?
C2 H2B 0.9900 . ?
C3 C4 1.504(4) . ?
C3 H3A 0.9900 . ?
C3 H3B 0.9900 . ?
C4 C5 1.409(4) . ?
C5 C6 1.361(4) . ?
C5 H5 0.9500 . ?
C6 C12 1.412(4) . ?
C6 H6 0.9500 . ?
C7 C8 1.367(5) . ?
C7 C12 1.413(4) . ?
C7 H7 0.9500 . ?
C8 C9 1.409(4) . ?
C8 H8 0.9500 . ?
C9 C10 1.380(4) . ?
C9 H9 0.9500 . ?
C10 C11 1.405(4) . ?
C10 H10 0.9500 . ?
C11 C12 1.423(4) . ?
C13 H13A 0.9800 . ?
C13 H13B 0.9800 . ?
C13 H13C 0.9800 . ?
C14 C15 1.503(4) . ?
C14 H14A 0.9900 . ?
C14 H14B 0.9900 . ?
C15 C16 1.413(4) . ?
C16 C17 1.355(5) . ?
C16 H16 0.9500 . ?
C17 C23 1.419(4) . ?
C17 H17 0.9500 . ?
C18 C19 1.363(5) . ?
C18 C23 1.411(4) . ?
C18 H18 0.9500 . ?
C19 C20 1.404(5) . ?
C19 H19 0.9500 . ?
C20 C21 1.367(4) . ?
C20 H20 0.9500 . ?
C21 C22 1.413(4) . ?
C21 H21 0.9500 . ?
C22 C23 1.413(4) . ?
C24 H24A 0.9800 . ?
C24 H24B 0.9800 . ?
C24 H24C 0.9800 . ?

loop_
_geom_torsion_atom_site_label_1
_geom_torsion_atom_site_label_2
_geom_torsion_atom_site_label_3
_geom_torsion_atom_site_label_4
_geom_torsion
_geom_torsion_site_symmetry_1
_geom_torsion_site_symmetry_2
_geom_torsion_site_symmetry_3
_geom_torsion_site_symmetry_4
_geom_torsion_publ_flag
C3 N1 C1 C2 153.7(2) . . . . ?
C13 N1 C1 C2 -85.1(3) . . . . ?
Zn1 N1 C1 C2 36.2(3) . . . . ?
C14 N2 C2 C1 157.0(2) . . . . ?
C24 N2 C2 C1 -82.4(3) . . . . ?
Zn1 N2 C2 C1 45.8(3) . . . . ?
N1 C1 C2 N2 -57.2(3) . . . . ?
C13 N1 C3 C4 75.7(3) . . . . ?
C1 N1 C3 C4 -162.3(2) . . . . ?
Zn1 N1 C3 C4 -43.5(2) . . . . ?
C11 N3 C4 C5 1.6(4) . . . . ?
Zn1 N3 C4 C5 -171.6(2) . . . . ?
C11 N3 C4 C3 -178.5(2) . . . . ?
Zn1 N3 C4 C3 8.3(3) . . . . ?
N1 C3 C4 N3 23.7(3) . . . . ?
N1 C3 C4 C5 -156.4(2) . . . . ?
N3 C4 C5 C6 -2.0(4) . . . . ?
C3 C4 C5 C6 178.1(3) . . . . ?
C4 C5 C6 C12 0.1(4) . . . . ?
C12 C7 C8 C9 0.9(5) . . . . ?
C7 C8 C9 C10 -1.3(5) . . . . ?
C8 C9 C10 C11 -0.2(5) . . . . ?
C4 N3 C11 C10 180.0(3) . . . . ?
Zn1 N3 C11 C10 -8.3(4) . . . . ?
C4 N3 C11 C12 0.7(4) . . . . ?
Zn1 N3 C11 C12 172.45(19) . . . . ?
C9 C10 C11 N3 -177.2(3) . . . . ?
C9 C10 C11 C12 2.1(4) . . . . ?
C5 C6 C12 C7 -177.3(3) . . . . ?
C5 C6 C12 C11 2.0(4) . . . . ?
C8 C7 C12 C6 -179.7(3) . . . . ?
C8 C7 C12 C11 0.9(5) . . . . ?
N3 C11 C12 C6 -2.5(4) . . . . ?
C10 C11 C12 C6 178.2(3) . . . . ?
N3 C11 C12 C7 176.9(3) . . . . ?
C10 C11 C12 C7 -2.4(4) . . . . ?
C2 N2 C14 C15 -75.5(3) . . . . ?
C24 N2 C14 C15 162.7(3) . . . . ?
Zn1 N2 C14 C15 36.1(3) . . . . ?
C22 N4 C15 C16 1.4(4) . . . . ?
Zn1 N4 C15 C16 172.2(2) . . . . ?
C22 N4 C15 C14 -176.1(3) . . . . ?
Zn1 N4 C15 C14 -5.4(4) . . . . ?
N2 C14 C15 N4 -22.8(4) . . . . ?
N2 C14 C15 C16 159.6(3) . . . . ?
N4 C15 C16 C17 -3.8(5) . . . . ?
C14 C15 C16 C17 173.7(3) . . . . ?
C15 C16 C17 C23 1.7(4) . . . . ?
C23 C18 C19 C20 3.5(5) . . . . ?
C18 C19 C20 C21 -3.4(5) . . . . ?
C19 C20 C21 C22 -0.3(5) . . . . ?
C15 N4 C22 C23 2.9(4) . . . . ?
Zn1 N4 C22 C23 -166.1(2) . . . . ?
C15 N4 C22 C21 -178.2(3) . . . . ?
Zn1 N4 C22 C21 12.7(4) . . . . ?
C20 C21 C22 N4 -175.2(3) . . . . ?
C20 C21 C22 C23 3.7(4) . . . . ?
C19 C18 C23 C22 0.0(5) . . . . ?
C19 C18 C23 C17 -179.9(3) . . . . ?
N4 C22 C23 C18 175.3(3) . . . . ?
C21 C22 C23 C18 -3.6(4) . . . . ?
N4 C22 C23 C17 -4.8(4) . . . . ?
C21 C22 C23 C17 176.3(3) . . . . ?
C16 C17 C23 C18 -177.8(3) . . . . ?
C16 C17 C23 C22 2.3(4) . . . . ?
